data_7200131
loop_
_publ_author_name
'Kendrick, John'
'Gourlay, Matthew D.'
'Neumann, Marcus A.'
'Leusen, Frank J. J.'

_publ_section_title
;
 Predicting spontaneous racemate resolution using recent developments in
 crystal structure prediction
;
_journal_issue 11
_journal_name_full CrystEngComm
_journal_page_first 2391
_journal_page_last 2399
_journal_paper_doi 10.1039/b909038j
_journal_volume 11
_journal_year 2009
_space_group_IT_number 14
_symmetry_cell_setting monoclinic
_symmetry_Int_Tables_number 14
_symmetry_space_group_name_Hall '-P 2ybc'
_symmetry_space_group_name_H-M 'P 1 21/c 1'
_cell_angle_alpha 90.000000
_cell_angle_beta 136.502524
_cell_angle_gamma 90.000000
_cell_length_a 7.904028
_cell_length_b 10.625580
_cell_length_c 8.982691
_cell_volume 519.278
_cod_data_source_file 5HMO_racemic.cif
_cod_data_source_block 5HMO_R_14
_cod_original_sg_symbol_H-M 'P 2_1/c'
_cod_struct_determination_method theoretical
_cod_database_code 7200131

loop_
_symmetry_equiv_pos_site_id
_symmetry_equiv_pos_as_xyz
1 x,y,z
2 -x,y+1/2,-z+1/2
3 -x,-y,-z
4 x,-y+1/2,z+1/2

loop_
_atom_site_label
_atom_site_type_symbol
_atom_site_fract_x
_atom_site_fract_y
_atom_site_fract_z
C46 C 0.348831 0.312552 1.241701
C47 C 0.566416 0.403585 1.355771
O48 O 0.468152 0.502516 1.195843
C49 C 0.234173 0.471764 1.004723
N50 N 0.163778 0.364182 1.024268
O51 O 0.113893 0.539934 0.842417
C52 C 0.790055 0.344181 1.426251
O53 O 0.736413 0.286570 1.251758
H54 H 0.397324 0.215857 1.241822
H55 H 0.286112 0.313735 1.317778
H56 H 0.625276 0.449487 1.496684
H57 H -0.006525 0.323061 0.900859
H58 H 0.935215 0.415351 1.507355
H59 H 0.857794 0.270768 1.545276
H60 H 0.767452 0.352263 1.193718
